data_4333885
loop_
_publ_author_name
'Nora Gr\"uger'
'Lara-Isabel Rodr\'iguez'
'Hubert Wadepohl'
'Lutz H. Gade'

_publ_section_title
;
 Achiral and Chiral PNP-Pincer Ligands with a Carbazole Backbone:
 Coordination Chemistry with d8 Transition Metals
;
_journal_name_full 'Inorganic Chemistry'
_journal_page_first 2050
_journal_page_last 2059
_journal_paper_doi 10.1021/ic302454n
_journal_volume 52
_journal_year 2013
_chemical_formula_sum 'C53 H60 N Ni O P2'
_chemical_formula_weight 847.67
_chemical_properties_physical air-sensitive
_space_group_IT_number 2
_symmetry_cell_setting triclinic
_symmetry_Int_Tables_number 2
_symmetry_space_group_name_Hall '-P 1'
_symmetry_space_group_name_H-M 'P -1'
_atom_sites_solution_hydrogens geom
_atom_sites_solution_primary dual
_atom_sites_solution_secondary difmap
_audit_block_code ga_ng15
_audit_creation_date
;
'Tue Nov 15 13:47:51 2011'
;
_audit_creation_method
;
CrysAlisPro, Oxford Diffraction Ltd.,
Version 1.171.35.19 (release 27-10-2011 CrysAlis171 .NET)
(compiled Oct 27 2011,15:02:11)
;
_audit_update_record 'Wed Nov 16 12:06:35 CET 2011'
_cell_angle_alpha 116.303(8)
_cell_angle_beta 106.596(6)
_cell_angle_gamma 96.028(6)
_cell_formula_units_Z 2
_cell_length_a 13.3657(8)
_cell_length_b 14.1839(12)
_cell_length_c 14.3602(11)
_cell_measurement_reflns_used 23414
_cell_measurement_temperature 120.0(2)
_cell_measurement_theta_max 72.4293
_cell_measurement_theta_min 3.5769
_cell_volume 2252.3(4)
_computing_cell_refinement
;
CrysAlisPro, Agilent Technologies,
Version 1.171.35.19 (release 27-10-2011 CrysAlis171 .NET)
(compiled Oct 27 2011,15:02:11)
;
_computing_data_collection
;
CrysAlisPro, Agilent Technologies,
Version 1.171.35.19 (release 27-10-2011 CrysAlis171 .NET)
(compiled Oct 27 2011,15:02:11)
;
_computing_data_reduction
;
CrysAlisPro, Agilent Technologies,
Version 1.171.35.19 (release 27-10-2011 CrysAlis171 .NET)
(compiled Oct 27 2011,15:02:11)
;
_computing_publication_material 'SHELXL-97 (Sheldrick, 1997)'
_computing_structure_refinement 'SHELXL-97 (Sheldrick, 1997)'
_computing_structure_solution 'SUPERFLIP (Palatinus, 2007-2009)'
_diffrn_ambient_temperature 120.0(2)
_diffrn_detector 'CCD plate'
_diffrn_detector_area_resol_mean 15.9241
_diffrn_detector_type 'Agilent EOS'
_diffrn_measured_fraction_theta_full 0.983
_diffrn_measured_fraction_theta_max 0.963
_diffrn_measurement_details
;
  1 omega  -14.00   72.00   1.0000    1.5000
omega____ theta____ kappa____ phi______ frames
    -        0.0000   38.0000  120.0000 86

  2 omega  -16.00   26.00   1.0000    1.5000
omega____ theta____ kappa____ phi______ frames
    -       14.0000   77.0000 -123.0000 42

  3 omega   37.00   82.00   1.0000    1.5000
omega____ theta____ kappa____ phi______ frames
    -       14.0000   77.0000 -123.0000 45

  4 omega  -25.00    1.00   1.0000    3.0000
omega____ theta____ kappa____ phi______ frames
    -      -30.0000  -78.0000   -8.0000 26

  5 omega  -65.00   10.00   1.0000    3.0000
omega____ theta____ kappa____ phi______ frames
    -      -42.5000   77.0000  120.0000 75

  6 omega  -38.00  -12.00   1.0000    3.0000
omega____ theta____ kappa____ phi______ frames
    -      -42.5000  -77.0000  150.0000 26

  7 omega -112.00  -67.00   1.0000    3.0000
omega____ theta____ kappa____ phi______ frames
    -      -42.5000  -77.0000 -150.0000 45

  8 omega  -50.00   29.00   1.0000    3.0000
omega____ theta____ kappa____ phi______ frames
    -      -42.5000   38.0000 -120.0000 79

  9 omega  -41.00  -12.00   1.0000    3.0000
omega____ theta____ kappa____ phi______ frames
    -      -42.5000  -77.0000 -150.0000 29

 10 omega -111.00  -86.00   1.0000    3.0000
omega____ theta____ kappa____ phi______ frames
    -      -42.5000  -77.0000  150.0000 25

 11 omega  -69.00  -42.00   1.0000    3.0000
omega____ theta____ kappa____ phi______ frames
    -      -42.5000  -77.0000  150.0000 27

 12 omega   14.00   39.00   1.0000    3.0000
omega____ theta____ kappa____ phi______ frames
    -       46.0000   80.0000  -92.0000 25

 13 omega   14.00   39.00   1.0000    3.0000
omega____ theta____ kappa____ phi______ frames
    -       46.0000   80.0000   67.0000 25

 14 omega   19.00   44.00   1.0000    3.0000
omega____ theta____ kappa____ phi______ frames
    -       50.0000   79.0000  -66.0000 25

 15 omega   18.00   43.00   1.0000    3.0000
omega____ theta____ kappa____ phi______ frames
    -       50.0000   80.0000    7.0000 25

 16 omega   19.00   44.00   1.0000    3.0000
omega____ theta____ kappa____ phi______ frames
    -       50.0000   79.0000   87.0000 25

 17 omega   20.00   47.00   1.0000    3.0000
omega____ theta____ kappa____ phi______ frames
    -       50.0000   79.0000  158.0000 27

 18 omega   18.00   44.00   1.0000    3.0000
omega____ theta____ kappa____ phi______ frames
    -       50.0000   80.0000 -135.0000 26

 19 omega   19.00   44.00   1.0000    3.0000
omega____ theta____ kappa____ phi______ frames
    -       50.0000   78.0000  -16.0000 25

 20 omega   75.00  122.00   1.0000    3.0000
omega____ theta____ kappa____ phi______ frames
    -       54.0000   76.0000   87.0000 47

 21 omega   89.00  124.00   1.0000    3.0000
omega____ theta____ kappa____ phi______ frames
    -       54.0000   75.0000 -161.0000 35

 22 omega   24.00   86.00   1.0000    3.0000
omega____ theta____ kappa____ phi______ frames
    -       54.0000   77.0000  120.0000 62

 23 omega   24.00  121.00   1.0000    3.0000
omega____ theta____ kappa____ phi______ frames
    -       54.0000   77.0000  -53.0000 97

 24 omega   25.00   52.00   1.0000    3.0000
omega____ theta____ kappa____ phi______ frames
    -       54.0000   76.0000   87.0000 27

 25 omega   25.00   51.00   1.0000    3.0000
omega____ theta____ kappa____ phi______ frames
    -       54.0000   75.0000 -161.0000 26

 26 omega   23.00   48.00   1.0000    3.0000
omega____ theta____ kappa____ phi______ frames
    -       54.0000   78.0000   44.0000 25

 27 omega   99.00  124.00   1.0000    3.0000
omega____ theta____ kappa____ phi______ frames
    -       54.0000   77.0000  120.0000 25

 28 omega   -9.00   75.00   1.0000    3.0000
omega____ theta____ kappa____ phi______ frames
    -       55.1171  -77.0000    0.0000 84

 29 omega   30.00   87.00   1.0000    3.0000
omega____ theta____ kappa____ phi______ frames
    -       58.0000   75.0000  103.0000 57

 30 omega   95.00  126.00   1.0000    3.0000
omega____ theta____ kappa____ phi______ frames
    -       58.0000   75.0000 -131.0000 31

 31 omega   96.00  127.00   1.0000    3.0000
omega____ theta____ kappa____ phi______ frames
    -       58.0000   75.0000  103.0000 31

 32 omega   29.00   57.00   1.0000    3.0000
omega____ theta____ kappa____ phi______ frames
    -       58.0000   75.0000 -131.0000 28

 33 omega   34.00  127.00   1.0000    3.0000
omega____ theta____ kappa____ phi______ frames
    -       58.0000   73.0000   33.0000 93

 34 omega   75.00  102.00   1.0000    3.0000
omega____ theta____ kappa____ phi______ frames
    -       58.0000   75.0000   -7.0000 27

 35 omega   94.00  127.00   1.0000    3.0000
omega____ theta____ kappa____ phi______ frames
    -       58.0000   70.0000 -113.0000 33

 36 omega   43.00   90.00   1.0000    3.0000
omega____ theta____ kappa____ phi______ frames
    -       58.0000   70.0000 -113.0000 47

 37 omega   30.00   66.00   1.0000    3.0000
omega____ theta____ kappa____ phi______ frames
    -       58.0000   75.0000   -7.0000 36

 38 omega    2.00   79.00   1.0000    3.0000
omega____ theta____ kappa____ phi______ frames
    -       70.0000  -80.0000  -99.0000 77

 39 omega   44.00   94.00   1.0000    3.0000
omega____ theta____ kappa____ phi______ frames
    -       78.0000  -79.0000  117.0000 50

 40 omega   74.00  136.00   1.0000    6.0000
omega____ theta____ kappa____ phi______ frames
    -      110.2342  -79.0000  154.0000 62

 41 omega   80.00  107.00   1.0000    6.0000
omega____ theta____ kappa____ phi______ frames
    -      110.2342   77.0000  -60.0000 27

 42 omega   39.00  100.00   1.0000    6.0000
omega____ theta____ kappa____ phi______ frames
    -      110.2342  -80.0000  -42.0000 61

 43 omega   39.00  141.00   1.0000    6.0000
omega____ theta____ kappa____ phi______ frames
    -      110.2342  -80.0000   13.0000 102

 44 omega  125.00  177.00   1.0000    6.0000
omega____ theta____ kappa____ phi______ frames
    -      110.2342   63.0000   30.0000 52

 45 omega   88.00  118.00   1.0000    6.0000
omega____ theta____ kappa____ phi______ frames
    -      110.2342   63.0000   30.0000 30

 46 omega   48.00  138.00   1.0000    6.0000
omega____ theta____ kappa____ phi______ frames
    -      110.2342  -79.0000   64.0000 90

 47 omega   85.00  111.00   1.0000    6.0000
omega____ theta____ kappa____ phi______ frames
    -      110.2342   38.0000   90.0000 26

 48 omega   88.00  170.00   1.0000    6.0000
omega____ theta____ kappa____ phi______ frames
    -      110.2342   63.0000  150.0000 82

 49 omega   85.00  112.00   1.0000    6.0000
omega____ theta____ kappa____ phi______ frames
    -      110.2342   38.0000 -150.0000 27

 50 omega   80.00  178.00   1.0000    6.0000
omega____ theta____ kappa____ phi______ frames
    -      110.2342   77.0000  -30.0000 98

 51 omega  137.00  176.00   1.0000    6.0000
omega____ theta____ kappa____ phi______ frames
    -      110.2342   77.0000  -90.0000 39

 52 omega   80.00  106.00   1.0000    6.0000
omega____ theta____ kappa____ phi______ frames
    -      110.2342   77.0000  -90.0000 26

 53 omega   88.00  175.00   1.0000    6.0000
omega____ theta____ kappa____ phi______ frames
    -      110.2342   63.0000  -60.0000 87

 54 omega   88.00  178.00   1.0000    6.0000
omega____ theta____ kappa____ phi______ frames
    -      110.2342   63.0000 -150.0000 90

 55 omega   80.00  106.00   1.0000    6.0000
omega____ theta____ kappa____ phi______ frames
    -      110.2342   77.0000  150.0000 26

 56 omega  121.00  177.00   1.0000    6.0000
omega____ theta____ kappa____ phi______ frames
    -      110.2342   77.0000    0.0000 56

 57 omega   80.00  107.00   1.0000    6.0000
omega____ theta____ kappa____ phi______ frames
    -      110.2342   77.0000    0.0000 27

 58 omega   85.00  111.00   1.0000    6.0000
omega____ theta____ kappa____ phi______ frames
    -      110.2342   38.0000   30.0000 26

 59 omega   80.00  106.00   1.0000    6.0000
omega____ theta____ kappa____ phi______ frames
    -      110.2342   77.0000  120.0000 26

 60 omega   81.00  106.00   1.0000    6.0000
omega____ theta____ kappa____ phi______ frames
    -      110.2342   77.0000 -120.0000 25

 61 omega   88.00  116.00   1.0000    6.0000
omega____ theta____ kappa____ phi______ frames
    -      110.2342   63.0000  -30.0000 28

 62 omega   80.00  107.00   1.0000    6.0000
omega____ theta____ kappa____ phi______ frames
    -      110.2342   77.0000   30.0000 27

 63 omega  115.00  177.00   1.0000    6.0000
omega____ theta____ kappa____ phi______ frames
    -      110.2342   77.0000   60.0000 62

 64 omega   91.00  118.00   1.0000    6.0000
omega____ theta____ kappa____ phi______ frames
    -      110.2342   50.0000   90.0000 27

 65 omega   80.00  106.00   1.0000    6.0000
omega____ theta____ kappa____ phi______ frames
    -      110.2342   77.0000   60.0000 26

 66 omega   89.00  114.00   1.0000    6.0000
omega____ theta____ kappa____ phi______ frames
    -      110.2342   50.0000 -180.0000 25

 67 omega   81.00  106.00   1.0000    6.0000
omega____ theta____ kappa____ phi______ frames
    -      110.2342   77.0000 -150.0000 25

 68 omega   85.00  148.00   1.0000    6.0000
omega____ theta____ kappa____ phi______ frames
    -      110.2342   38.0000  -60.0000 63

 69 omega   88.00  117.00   1.0000    6.0000
omega____ theta____ kappa____ phi______ frames
    -      110.2342   50.0000  150.0000 29

 70 omega   80.00  178.00   1.0000    6.0000
omega____ theta____ kappa____ phi______ frames
    -      110.2342   77.0000 -180.0000 98

 71 omega   94.00  156.00   1.0000    6.0000
omega____ theta____ kappa____ phi______ frames
    -      110.2342   50.0000   60.0000 62

 72 omega   88.00  172.00   1.0000    6.0000
omega____ theta____ kappa____ phi______ frames
    -      110.2342   63.0000   90.0000 84

 73 omega   80.00  106.00   1.0000    6.0000
omega____ theta____ kappa____ phi______ frames
    -      110.2342   77.0000   90.0000 26

 74 omega   88.00  114.00   1.0000    6.0000
omega____ theta____ kappa____ phi______ frames
    -      110.2342   63.0000  -90.0000 26

 75 omega   93.00  120.00   1.0000    6.0000
omega____ theta____ kappa____ phi______ frames
    -      110.2342   50.0000   30.0000 27

 76 omega   88.00  177.00   1.0000    6.0000
omega____ theta____ kappa____ phi______ frames
    -      110.2342   63.0000 -120.0000 89

 77 omega   89.00  114.00   1.0000    6.0000
omega____ theta____ kappa____ phi______ frames
    -      110.2342   50.0000 -150.0000 25

 78 omega   88.00  178.00   1.0000    6.0000
omega____ theta____ kappa____ phi______ frames
    -      110.2342   63.0000  120.0000 90

 79 omega   72.00  142.00   1.0000    6.0000
omega____ theta____ kappa____ phi______ frames
    -      110.2342  -80.0000 -134.0000 70

 80 omega  -26.00   72.00   1.0000    1.5000
omega____ theta____ kappa____ phi______ frames
    -        0.0000   38.0000  -30.0000 98

 81 phi    120.00  240.00   1.0000    1.5000
omega____ theta____ kappa____ phi______ frames
 -40.0000    0.0000    0.0000     -     120

 82 omega  -30.00   70.00   1.0000    1.5000
omega____ theta____ kappa____ phi______ frames
    -        0.0000   77.0000    0.0000 100

 83 omega  -28.00    1.00   1.0000    3.0000
omega____ theta____ kappa____ phi______ frames
    -      -30.0000  -78.0000   -8.0000 29

 84 omega  -51.00   30.00   1.0000    3.0000
omega____ theta____ kappa____ phi______ frames
    -      -42.5000   25.0000   60.0000 81

 85 omega   14.00   46.00   1.0000    3.0000
omega____ theta____ kappa____ phi______ frames
    -       46.0000   80.0000  164.0000 32

 86 omega   14.00   46.00   1.0000    3.0000
omega____ theta____ kappa____ phi______ frames
    -       46.0000   80.0000   67.0000 32

 87 omega   15.00   49.00   1.0000    3.0000
omega____ theta____ kappa____ phi______ frames
    -       46.0000   78.0000 -108.0000 34

 88 omega   14.00   46.00   1.0000    3.0000
omega____ theta____ kappa____ phi______ frames
    -       46.0000   80.0000  108.0000 32

 89 omega   14.00   46.00   1.0000    3.0000
omega____ theta____ kappa____ phi______ frames
    -       46.0000   80.0000  -43.0000 32

 90 omega   19.00   49.00   1.0000    3.0000
omega____ theta____ kappa____ phi______ frames
    -       50.0000   78.0000  -16.0000 30

 91 omega   19.00   47.00   1.0000    3.0000
omega____ theta____ kappa____ phi______ frames
    -       50.0000   79.0000   87.0000 28

 92 omega   19.00   47.00   1.0000    3.0000
omega____ theta____ kappa____ phi______ frames
    -       50.0000   79.0000  158.0000 28

 93 omega   18.00   46.00   1.0000    3.0000
omega____ theta____ kappa____ phi______ frames
    -       50.0000   80.0000 -135.0000 28

 94 omega   18.00   46.00   1.0000    3.0000
omega____ theta____ kappa____ phi______ frames
    -       50.0000   80.0000  135.0000 28

 95 omega   25.00  124.00   1.0000    3.0000
omega____ theta____ kappa____ phi______ frames
    -       54.0000   76.0000   87.0000 99

 96 omega   24.00  124.00   1.0000    3.0000
omega____ theta____ kappa____ phi______ frames
    -       54.0000   77.0000  120.0000 100

 97 omega   24.00  124.00   1.0000    3.0000
omega____ theta____ kappa____ phi______ frames
    -       54.0000   77.0000  -53.0000 100

 98 omega   23.00   49.00   1.0000    3.0000
omega____ theta____ kappa____ phi______ frames
    -       54.0000   78.0000   44.0000 26

 99 omega   25.00  124.00   1.0000    3.0000
omega____ theta____ kappa____ phi______ frames
    -       54.0000   75.0000 -161.0000 99

100 omega  -15.00   85.00   1.0000    3.0000
omega____ theta____ kappa____ phi______ frames
    -       55.1171  -77.0000 -150.0000 100

101 omega   30.00  128.00   1.0000    3.0000
omega____ theta____ kappa____ phi______ frames
    -       55.1171   38.0000   60.0000 98

102 omega  -15.00   85.00   1.0000    3.0000
omega____ theta____ kappa____ phi______ frames
    -       55.1171  -77.0000  -30.0000 100

103 omega   29.00  128.00   1.0000    3.0000
omega____ theta____ kappa____ phi______ frames
    -       58.0000   75.0000  103.0000 99

104 omega   30.00  127.00   1.0000    3.0000
omega____ theta____ kappa____ phi______ frames
    -       58.0000   73.0000   33.0000 97

105 omega   32.00  127.00   1.0000    3.0000
omega____ theta____ kappa____ phi______ frames
    -       58.0000   70.0000 -113.0000 95

106 omega   29.00  128.00   1.0000    3.0000
omega____ theta____ kappa____ phi______ frames
    -       58.0000   75.0000   -7.0000 99

107 omega   -1.00  102.00   1.0000    3.0000
omega____ theta____ kappa____ phi______ frames
    -       70.0000  -80.0000  -99.0000 103

108 omega    7.00  109.00   1.0000    3.0000
omega____ theta____ kappa____ phi______ frames
    -       78.0000  -79.0000  117.0000 102

109 omega   11.00  114.00   1.0000    3.0000
omega____ theta____ kappa____ phi______ frames
    -       82.0000  -80.0000   91.0000 103

110 omega   37.00   94.00   1.0000    6.0000
omega____ theta____ kappa____ phi______ frames
    -      110.2342  -25.0000 -120.0000 57

111 omega   85.00  178.00   1.0000    6.0000
omega____ theta____ kappa____ phi______ frames
    -      110.2342   38.0000  -90.0000 93

112 omega   88.00  178.00   1.0000    6.0000
omega____ theta____ kappa____ phi______ frames
    -      110.2342   50.0000  120.0000 90

113 omega   39.00  142.00   1.0000    6.0000
omega____ theta____ kappa____ phi______ frames
    -      110.2342  -80.0000 -171.0000 103

114 omega   37.00   94.00   1.0000    6.0000
omega____ theta____ kappa____ phi______ frames
    -      110.2342  -25.0000  150.0000 57

115 omega   37.00   94.00   1.0000    6.0000
omega____ theta____ kappa____ phi______ frames
    -      110.2342  -25.0000   90.0000 57

116 omega   37.00   94.00   1.0000    6.0000
omega____ theta____ kappa____ phi______ frames
    -      110.2342  -25.0000  -30.0000 57

117 omega   85.00  110.00   1.0000    6.0000
omega____ theta____ kappa____ phi______ frames
    -      110.2342   38.0000   60.0000 25

118 omega   37.00   94.00   1.0000    6.0000
omega____ theta____ kappa____ phi______ frames
    -      110.2342  -25.0000   30.0000 57

;
_diffrn_measurement_device '\k-geometry diffractometer'
_diffrn_measurement_device_type 'Agilent SuperNova, Dual, Cu at zero, Eos'
_diffrn_measurement_method '\w and \p scans'
_diffrn_measurement_specimen_support 'polyimid foil'
_diffrn_orient_matrix_UB_11 0.0101242000
_diffrn_orient_matrix_UB_12 0.0827145000
_diffrn_orient_matrix_UB_13 -0.0411941000
_diffrn_orient_matrix_UB_21 -0.0141380000
_diffrn_orient_matrix_UB_22 -0.0930746000
_diffrn_orient_matrix_UB_23 -0.1159640000
_diffrn_orient_matrix_UB_31 -0.1235581000
_diffrn_orient_matrix_UB_32 -0.0171733000
_diffrn_orient_matrix_UB_33 -0.0386396000
_diffrn_radiation_monochromator mirror
_diffrn_radiation_probe x-ray
_diffrn_radiation_type 'Cu K\a'
_diffrn_radiation_wavelength 1.5418
_diffrn_reflns_av_R_equivalents 0.0716
_diffrn_reflns_av_sigmaI/netI 0.0914
_diffrn_reflns_limit_h_max 14
_diffrn_reflns_limit_h_min -16
_diffrn_reflns_limit_k_max 17
_diffrn_reflns_limit_k_min -17
_diffrn_reflns_limit_l_max 17
_diffrn_reflns_limit_l_min -17
_diffrn_reflns_number 60163
_diffrn_reflns_theta_full 66.97
_diffrn_reflns_theta_max 72.4293
_diffrn_reflns_theta_min 3.5769
_diffrn_source 'Agilent SuperNova (Cu) x-ray Source'
_exptl_absorpt_coefficient_mu 1.581
_exptl_absorpt_correction_T_max 1.00000
_exptl_absorpt_correction_T_min 0.47332
_exptl_absorpt_correction_type multi-scan
_exptl_absorpt_process_details
;
CrysAlisPro, Agilent Technologies,
Version 1.171.35.19 (release 27-10-2011 CrysAlis171 .NET)
(compiled Oct 27 2011,15:02:11)
empirical absorption correction using spherical harmonics,
 implemented in SCALE3 ABSPACK scaling algorithm.
;
_exptl_crystal_colour yellow
_exptl_crystal_density_diffrn 1.250
_exptl_crystal_description neddle
_exptl_crystal_F_000 902
_exptl_crystal_size_max 0.2950
_exptl_crystal_size_mid 0.1021
_exptl_crystal_size_min 0.1016
_platon_squeeze_details
;
;
_refine_diff_density_max 0.978
_refine_diff_density_min -0.768
_refine_diff_density_rms 0.079
_refine_ls_abs_structure_details 'Flack H D (1983), Acta Cryst. A39, 876-881'
_refine_ls_extinction_method none
_refine_ls_goodness_of_fit_ref 1.079
_refine_ls_hydrogen_treatment mixed
_refine_ls_matrix_type full
_refine_ls_number_parameters 461
_refine_ls_number_reflns 8624
_refine_ls_number_restraints 0
_refine_ls_restrained_S_all 1.079
_refine_ls_R_factor_all 0.0554
_refine_ls_R_factor_gt 0.0525
_refine_ls_shift/su_max 0.001
_refine_ls_shift/su_mean 0.000
_refine_ls_structure_factor_coef Fsqd
_refine_ls_weighting_details 'calc w=1/[\s^2^(Fo^2^)+(0.1028P)^2^+0.8214P] where P=(Fo^2^+2Fc^2^)/3'
_refine_ls_weighting_scheme calc
_refine_ls_wR_factor_gt 0.1506
_refine_ls_wR_factor_ref 0.1540
_reflns_number_gt 7836
_reflns_number_total 8624
_reflns_threshold_expression >2sigma(I)
_cod_data_source_file ic302454n_si_002_5.cif
_cod_data_source_block complex_10
_cod_original_cell_volume 2252.3(3)
_cod_database_code 4333885
_audit_block_refno 1370
_cell_oxdiff_length_a 13.3840(6)
_cell_oxdiff_length_b 14.2036(8)
_cell_oxdiff_length_c 14.3503(7)
_cell_oxdiff_angle_alpha 116.251(5)
_cell_oxdiff_angle_beta 106.504(4)
_cell_oxdiff_angle_gamma 96.243(4)
_cell_oxdiff_volume 2257.02(18)
_cell_oxdiff_measurement_reflns_used 23414
_reflns_odcompleteness_completeness 98.32
_reflns_odcompleteness_theta 66.97
_reflns_odcompleteness_iscentric 1

loop_
_symmetry_equiv_pos_as_xyz
'x, y, z'
'-x, -y, -z'

loop_
_atom_site_label
_atom_site_type_symbol
_atom_site_fract_x
_atom_site_fract_y
_atom_site_fract_z
_atom_site_U_iso_or_equiv
_atom_site_adp_type
_atom_site_occupancy
_atom_site_symmetry_multiplicity
_atom_site_calc_flag
_atom_site_refinement_flags
Ni Ni 0.81037(3) 0.73600(2) 0.68944(3) 0.02025(12) Uani 1 1 d .
H H 0.716(3) 0.652(2) 0.643(3) 0.052(9) Uiso 1 1 d .
P1 P 0.79398(4) 0.74080(4) 0.83533(4) 0.01924(13) Uani 1 1 d .
P2 P 0.77998(4) 0.70890(4) 0.52385(4) 0.01958(13) Uani 1 1 d .
N1 N 0.95429(14) 0.83440(12) 0.76101(13) 0.0197(3) Uani 1 1 d .
C2 C 1.01958(16) 0.83823(14) 0.70161(16) 0.0199(4) Uani 1 1 d .
C3 C 0.98851(16) 0.82528(14) 0.59352(16) 0.0215(4) Uani 1 1 d .
C4 C 1.06789(17) 0.82416(15) 0.54860(16) 0.0232(4) Uani 1 1 d .
H4 H 1.0472 0.8139 0.4750 0.028 Uiso 1 1 calc R
C5 C 1.17830(17) 0.83759(15) 0.60706(16) 0.0238(4) Uani 1 1 d .
C6 C 1.20917(17) 0.85855(15) 0.71615(16) 0.0235(4) Uani 1 1 d .
H6 H 1.2833 0.8725 0.7590 0.028 Uiso 1 1 calc R
C7 C 1.13056(16) 0.85924(14) 0.76371(15) 0.0205(4) Uani 1 1 d .
C8 C 1.13541(16) 0.87235(14) 0.87034(15) 0.0201(4) Uani 1 1 d .
C9 C 1.22111(16) 0.89370(14) 0.96636(16) 0.0209(4) Uani 1 1 d .
H9 H 1.2933 0.9029 0.9684 0.025 Uiso 1 1 calc R
C10 C 1.20048(17) 0.90142(15) 1.05851(16) 0.0218(4) Uani 1 1 d .
C11 C 1.09223(17) 0.88872(14) 1.05223(15) 0.0215(4) Uani 1 1 d .
H11 H 1.0782 0.8952 1.1158 0.026 Uiso 1 1 calc R
C12 C 1.00497(16) 0.86724(14) 0.95856(15) 0.0204(4) Uani 1 1 d .
C13 C 1.02706(16) 0.85708(14) 0.86437(15) 0.0193(4) Uani 1 1 d .
C14 C 0.89309(16) 0.86128(14) 0.96137(15) 0.0208(4) Uani 1 1 d .
H14A H 0.8728 0.9281 0.9665 0.025 Uiso 1 1 calc R
H14B H 0.8925 0.8577 1.0285 0.025 Uiso 1 1 calc R
C15 C 0.87404(16) 0.81670(15) 0.52937(16) 0.0219(4) Uani 1 1 d .
H15A H 0.8660 0.7997 0.4524 0.026 Uiso 1 1 calc R
H15B H 0.8571 0.8873 0.5663 0.026 Uiso 1 1 calc R
C16 C 1.25885(18) 0.83002(19) 0.54743(18) 0.0299(5) Uani 1 1 d .
C17 C 1.2095(2) 0.7292(3) 0.4296(2) 0.0549(8) Uani 1 1 d .
H17A H 1.1439 0.7377 0.3853 0.082 Uiso 1 1 calc R
H17B H 1.1910 0.6637 0.4353 0.082 Uiso 1 1 calc R
H17C H 1.2622 0.7219 0.3930 0.082 Uiso 1 1 calc R
C18 C 1.2836(3) 0.9320(3) 0.5389(3) 0.0629(9) Uani 1 1 d .
H18A H 1.3171 0.9959 0.6142 0.094 Uiso 1 1 calc R
H18B H 1.2162 0.9407 0.4976 0.094 Uiso 1 1 calc R
H18C H 1.3336 0.9255 0.4993 0.094 Uiso 1 1 calc R
C19 C 1.3645(2) 0.8154(2) 0.6085(2) 0.0403(6) Uani 1 1 d .
H19A H 1.3487 0.7516 0.6176 0.060 Uiso 1 1 calc R
H19B H 1.4016 0.8807 0.6823 0.060 Uiso 1 1 calc R
H19C H 1.4111 0.8045 0.5650 0.060 Uiso 1 1 calc R
C20 C 1.29028(17) 0.92542(16) 1.16700(16) 0.0246(4) Uani 1 1 d .
C21 C 1.40028(19) 0.9258(2) 1.15526(19) 0.0342(5) Uani 1 1 d .
H21A H 1.4203 0.9824 1.1374 0.051 Uiso 1 1 calc R
H21B H 1.3960 0.8543 1.0951 0.051 Uiso 1 1 calc R
H21C H 1.4551 0.9408 1.2258 0.051 Uiso 1 1 calc R
C22 C 1.2997(2) 1.0375(2) 1.26262(19) 0.0402(6) Uani 1 1 d .
H22A H 1.2289 1.0399 1.2691 0.060 Uiso 1 1 calc R
H22B H 1.3239 1.0946 1.2469 0.060 Uiso 1 1 calc R
H22C H 1.3524 1.0497 1.3330 0.060 Uiso 1 1 calc R
C23 C 1.2629(2) 0.8376(2) 1.1972(2) 0.0407(6) Uani 1 1 d .
H23A H 1.3214 0.8520 1.2653 0.061 Uiso 1 1 calc R
H23B H 1.2552 0.7657 1.1356 0.061 Uiso 1 1 calc R
H23C H 1.1948 0.8390 1.2101 0.061 Uiso 1 1 calc R
C24 C 0.66460(16) 0.74863(15) 0.85241(17) 0.0223(4) Uani 1 1 d .
C25 C 0.65605(19) 0.83065(17) 0.94763(19) 0.0302(5) Uani 1 1 d .
H25 H 0.7195 0.8841 1.0072 0.036 Uiso 1 1 calc R
C26 C 0.5562(2) 0.8348(2) 0.9560(2) 0.0394(6) Uani 1 1 d .
H26 H 0.5513 0.8920 1.0207 0.047 Uiso 1 1 calc R
C27 C 0.4625(2) 0.7559(2) 0.8707(2) 0.0371(5) Uani 1 1 d .
H27 H 0.3941 0.7584 0.8776 0.045 Uiso 1 1 calc R
C28 C 0.46970(19) 0.6738(2) 0.7758(2) 0.0358(5) Uani 1 1 d .
H28 H 0.4061 0.6196 0.7172 0.043 Uiso 1 1 calc R
C29 C 0.56947(18) 0.67082(17) 0.76637(18) 0.0299(5) Uani 1 1 d .
H29 H 0.5736 0.6150 0.7004 0.036 Uiso 1 1 calc R
C30 C 0.82556(16) 0.62640(14) 0.85271(15) 0.0217(4) Uani 1 1 d .
C31 C 0.77485(19) 0.58023(17) 0.90075(18) 0.0281(4) Uani 1 1 d .
H31 H 0.7182 0.6060 0.9232 0.034 Uiso 1 1 calc R
C32 C 0.8074(2) 0.49609(17) 0.91583(19) 0.0340(5) Uani 1 1 d .
H32 H 0.7726 0.4644 0.9484 0.041 Uiso 1 1 calc R
C33 C 0.8889(2) 0.45887(17) 0.8841(2) 0.0357(5) Uani 1 1 d .
H33 H 0.9111 0.4020 0.8952 0.043 Uiso 1 1 calc R
C34 C 0.9395(2) 0.50405(19) 0.8354(2) 0.0386(5) Uani 1 1 d .
H34 H 0.9961 0.4780 0.8132 0.046 Uiso 1 1 calc R
C35 C 0.90712(19) 0.58712(17) 0.81934(19) 0.0314(5) Uani 1 1 d .
H35 H 0.9411 0.6173 0.7852 0.038 Uiso 1 1 calc R
C36 C 0.64628(17) 0.70790(15) 0.44476(16) 0.0230(4) Uani 1 1 d .
C37 C 0.6307(2) 0.7736(2) 0.3974(2) 0.0389(6) Uani 1 1 d .
H37 H 0.6914 0.8240 0.4081 0.047 Uiso 1 1 calc R
C38 C 0.5269(2) 0.7670(2) 0.3341(2) 0.0450(6) Uani 1 1 d .
H38 H 0.5172 0.8132 0.3024 0.054 Uiso 1 1 calc R
C39 C 0.43847(19) 0.69409(19) 0.31713(19) 0.0337(5) Uani 1 1 d .
H39 H 0.3679 0.6888 0.2726 0.040 Uiso 1 1 calc R
C40 C 0.45218(19) 0.62841(19) 0.3649(2) 0.0362(5) Uani 1 1 d .
H40 H 0.3910 0.5782 0.3538 0.043 Uiso 1 1 calc R
C41 C 0.55516(19) 0.63575(18) 0.4291(2) 0.0329(5) Uani 1 1 d .
H41 H 0.5641 0.5913 0.4630 0.039 Uiso 1 1 calc R
C42 C 0.80149(16) 0.58484(15) 0.42686(16) 0.0231(4) Uani 1 1 d .
C43 C 0.84561(19) 0.51743(17) 0.46368(18) 0.0299(5) Uani 1 1 d .
H43 H 0.8610 0.5344 0.5390 0.036 Uiso 1 1 calc R
C44 C 0.8674(2) 0.42496(18) 0.3906(2) 0.0369(5) Uani 1 1 d .
H44 H 0.8971 0.3788 0.4160 0.044 Uiso 1 1 calc R
C45 C 0.8459(2) 0.40042(17) 0.2814(2) 0.0375(5) Uani 1 1 d .
H45 H 0.8619 0.3379 0.2321 0.045 Uiso 1 1 calc R
C46 C 0.8014(2) 0.46621(18) 0.2434(2) 0.0371(5) Uani 1 1 d .
H46 H 0.7859 0.4484 0.1678 0.045 Uiso 1 1 calc R
C47 C 0.7792(2) 0.55852(17) 0.31571(18) 0.0310(5) Uani 1 1 d .
H47 H 0.7487 0.6038 0.2895 0.037 Uiso 1 1 calc R

loop_
_atom_site_aniso_label
_atom_site_aniso_U_11
_atom_site_aniso_U_22
_atom_site_aniso_U_33
_atom_site_aniso_U_23
_atom_site_aniso_U_13
_atom_site_aniso_U_12
Ni 0.0138(2) 0.02226(19) 0.02102(19) 0.00990(14) 0.00430(14) 0.00128(13)
P1 0.0135(3) 0.0200(2) 0.0220(2) 0.00953(19) 0.00575(19) 0.00272(18)
P2 0.0142(3) 0.0202(2) 0.0211(2) 0.00940(18) 0.00442(18) 0.00280(18)
N1 0.0152(9) 0.0200(7) 0.0212(7) 0.0088(6) 0.0060(6) 0.0028(6)
C2 0.0132(10) 0.0183(8) 0.0244(9) 0.0083(7) 0.0064(7) 0.0026(7)
C3 0.0171(10) 0.0191(8) 0.0235(9) 0.0090(7) 0.0045(7) 0.0023(7)
C4 0.0183(11) 0.0260(9) 0.0235(9) 0.0124(7) 0.0062(8) 0.0028(7)
C5 0.0174(11) 0.0255(9) 0.0277(10) 0.0128(8) 0.0086(8) 0.0041(7)
C6 0.0138(10) 0.0248(9) 0.0271(9) 0.0107(8) 0.0053(8) 0.0031(7)
C7 0.0161(10) 0.0181(8) 0.0218(9) 0.0069(7) 0.0053(7) 0.0033(7)
C8 0.0159(10) 0.0191(8) 0.0231(9) 0.0086(7) 0.0077(7) 0.0042(7)
C9 0.0132(10) 0.0213(8) 0.0256(9) 0.0096(7) 0.0070(7) 0.0046(7)
C10 0.0164(10) 0.0212(8) 0.0225(9) 0.0087(7) 0.0040(7) 0.0045(7)
C11 0.0199(11) 0.0209(8) 0.0211(9) 0.0085(7) 0.0076(8) 0.0044(7)
C12 0.0168(10) 0.0176(8) 0.0230(9) 0.0074(7) 0.0071(7) 0.0032(7)
C13 0.0150(10) 0.0162(8) 0.0215(9) 0.0067(7) 0.0048(7) 0.0023(7)
C14 0.0159(10) 0.0209(8) 0.0219(9) 0.0079(7) 0.0074(7) 0.0022(7)
C15 0.0160(10) 0.0226(8) 0.0242(9) 0.0115(7) 0.0044(7) 0.0032(7)
C16 0.0203(12) 0.0428(12) 0.0301(10) 0.0185(9) 0.0133(9) 0.0085(9)
C17 0.0257(15) 0.086(2) 0.0312(12) 0.0104(13) 0.0117(10) 0.0175(14)
C18 0.063(2) 0.079(2) 0.100(3) 0.066(2) 0.062(2) 0.0324(18)
C19 0.0183(12) 0.0665(16) 0.0357(12) 0.0225(11) 0.0139(10) 0.0128(11)
C20 0.0172(11) 0.0297(10) 0.0243(9) 0.0133(8) 0.0044(8) 0.0066(8)
C21 0.0199(12) 0.0493(13) 0.0305(11) 0.0206(10) 0.0045(9) 0.0088(9)
C22 0.0332(14) 0.0435(13) 0.0252(11) 0.0076(10) -0.0001(9) 0.0147(10)
C23 0.0257(13) 0.0562(14) 0.0489(14) 0.0383(12) 0.0061(10) 0.0094(11)
C24 0.0138(10) 0.0252(9) 0.0319(10) 0.0167(8) 0.0100(8) 0.0046(7)
C25 0.0192(12) 0.0310(10) 0.0362(11) 0.0122(9) 0.0131(9) 0.0033(8)
C26 0.0301(14) 0.0364(11) 0.0488(14) 0.0141(10) 0.0228(11) 0.0079(10)
C27 0.0191(12) 0.0432(12) 0.0535(14) 0.0239(11) 0.0191(10) 0.0104(10)
C28 0.0153(12) 0.0411(12) 0.0438(13) 0.0190(10) 0.0067(9) 0.0023(9)
C29 0.0198(12) 0.0321(10) 0.0317(10) 0.0125(9) 0.0077(9) 0.0043(8)
C30 0.0159(10) 0.0199(8) 0.0221(9) 0.0078(7) 0.0029(7) 0.0014(7)
C31 0.0234(12) 0.0294(10) 0.0324(10) 0.0170(8) 0.0094(9) 0.0060(8)
C32 0.0349(14) 0.0291(10) 0.0339(11) 0.0178(9) 0.0059(10) 0.0021(9)
C33 0.0338(14) 0.0245(10) 0.0384(12) 0.0150(9) 0.0009(10) 0.0066(9)
C34 0.0312(14) 0.0329(11) 0.0515(14) 0.0188(10) 0.0164(11) 0.0153(10)
C35 0.0265(13) 0.0302(10) 0.0397(12) 0.0175(9) 0.0143(9) 0.0097(9)
C36 0.0172(10) 0.0239(9) 0.0238(9) 0.0091(7) 0.0065(8) 0.0056(7)
C37 0.0189(12) 0.0509(13) 0.0561(15) 0.0380(12) 0.0084(10) 0.0065(10)
C38 0.0240(14) 0.0624(16) 0.0639(17) 0.0479(14) 0.0090(12) 0.0135(11)
C39 0.0170(12) 0.0421(12) 0.0362(11) 0.0178(10) 0.0041(9) 0.0104(9)
C40 0.0176(12) 0.0354(11) 0.0467(13) 0.0191(10) 0.0040(10) 0.0017(9)
C41 0.0197(12) 0.0328(10) 0.0446(12) 0.0227(10) 0.0051(9) 0.0038(8)
C42 0.0156(10) 0.0210(8) 0.0269(9) 0.0094(7) 0.0057(8) 0.0016(7)
C43 0.0243(12) 0.0279(10) 0.0317(11) 0.0139(8) 0.0045(9) 0.0057(8)
C44 0.0290(13) 0.0272(10) 0.0494(14) 0.0174(10) 0.0099(10) 0.0094(9)
C45 0.0329(14) 0.0237(10) 0.0466(13) 0.0085(9) 0.0175(11) 0.0072(9)
C46 0.0421(15) 0.0308(11) 0.0333(11) 0.0102(9) 0.0173(10) 0.0082(10)
C47 0.0344(13) 0.0285(10) 0.0300(10) 0.0137(8) 0.0122(9) 0.0107(9)

loop_
_atom_type_symbol
_atom_type_description
_atom_type_scat_dispersion_real
_atom_type_scat_dispersion_imag
_atom_type_scat_source
C C 0.0181 0.0091 'International Tables Vol C Tables 4.2.6.8 and 6.1.1.4'
H H 0.0000 0.0000 'International Tables Vol C Tables 4.2.6.8 and 6.1.1.4'
N N 0.0311 0.0180 'International Tables Vol C Tables 4.2.6.8 and 6.1.1.4'
Ni Ni -3.0029 0.5091 'International Tables Vol C Tables 4.2.6.8 and 6.1.1.4'
O O 0.0492 0.0322 'International Tables Vol C Tables 4.2.6.8 and 6.1.1.4'
P P 0.2955 0.4335 'International Tables Vol C Tables 4.2.6.8 and 6.1.1.4'

loop_
_exptl_crystal_face_index_h
_exptl_crystal_face_index_k
_exptl_crystal_face_index_l
_exptl_crystal_face_perp_dist
_exptl_oxdiff_crystal_face_indexfrac_h
_exptl_oxdiff_crystal_face_indexfrac_k
_exptl_oxdiff_crystal_face_indexfrac_l
_exptl_oxdiff_crystal_face_x
_exptl_oxdiff_crystal_face_y
_exptl_oxdiff_crystal_face_z
-8 2 1 0.0314 -8.0020 2.0076 0.9784 0.0447 -0.1872 0.9164
-2 6 3 0.1166 -2.0005 6.0073 2.9831 0.3537 -0.8768 0.0287
-2 -3 -5 0.1320 -1.9966 -3.0112 -4.9922 -0.0636 0.8874 0.4913
-1 -7 8 0.0510 -1.0130 -6.9742 7.9930 -0.9164 -0.2635 -0.0639
1 7 -8 0.0510 1.0130 6.9742 -7.9930 0.9164 0.2635 0.0639
8 -2 -1 0.0702 8.0020 -2.0076 -0.9784 -0.0447 0.1872 -0.9164
4 -5 -5 0.1346 4.0038 -5.0146 -4.9766 -0.1692 0.9872 -0.2163

loop_
_geom_angle_atom_site_label_1
_geom_angle_atom_site_label_2
_geom_angle_atom_site_label_3
_geom_angle
N1 Ni P2 97.69(5)
N1 Ni P1 97.89(5)
P2 Ni P1 164.12(3)
N1 Ni H 169.4(13)
P2 Ni H 87.1(13)
P1 Ni H 78.1(13)
C30 P1 C24 105.57(9)
C30 P1 C14 104.07(9)
C24 P1 C14 104.48(9)
C30 P1 Ni 113.30(7)
C24 P1 Ni 118.40(7)
C14 P1 Ni 109.76(6)
C42 P2 C36 103.14(9)
C42 P2 C15 103.14(9)
C36 P2 C15 104.81(9)
C42 P2 Ni 116.86(7)
C36 P2 Ni 117.67(7)
C15 P2 Ni 109.64(6)
C13 N1 C2 104.36(16)
C13 N1 Ni 123.14(13)
C2 N1 Ni 122.60(12)
N1 C2 C3 128.59(19)
N1 C2 C7 112.15(17)
C3 C2 C7 119.26(18)
C4 C3 C2 117.91(18)
C4 C3 C15 120.51(18)
C2 C3 C15 121.55(18)
C3 C4 C5 123.27(18)
C3 C4 H4 118.4
C5 C4 H4 118.4
C6 C5 C4 118.19(19)
C6 C5 C16 122.79(19)
C4 C5 C16 119.01(18)
C5 C6 C7 119.80(19)
C5 C6 H6 120.1
C7 C6 H6 120.1
C6 C7 C2 121.23(18)
C6 C7 C8 133.14(19)
C2 C7 C8 105.53(17)
C9 C8 C13 121.31(18)
C9 C8 C7 132.91(19)
C13 C8 C7 105.78(17)
C10 C9 C8 119.92(19)
C10 C9 H9 120.0
C8 C9 H9 120.0
C9 C10 C11 118.07(18)
C9 C10 C20 122.90(19)
C11 C10 C20 119.02(17)
C12 C11 C10 123.79(18)
C12 C11 H11 118.1
C10 C11 H11 118.1
C11 C12 C13 117.44(18)
C11 C12 C14 120.26(17)
C13 C12 C14 122.22(18)
N1 C13 C8 112.14(17)
N1 C13 C12 128.41(18)
C8 C13 C12 119.44(18)
C12 C14 P1 110.77(13)
C12 C14 H14A 109.5
P1 C14 H14A 109.5
C12 C14 H14B 109.5
P1 C14 H14B 109.5
H14A C14 H14B 108.1
C3 C15 P2 109.67(13)
C3 C15 H15A 109.7
P2 C15 H15A 109.7
C3 C15 H15B 109.7
P2 C15 H15B 109.7
H15A C15 H15B 108.2
C18 C16 C19 109.1(2)
C18 C16 C17 109.7(3)
C19 C16 C17 106.7(2)
C18 C16 C5 110.3(2)
C19 C16 C5 111.72(18)
C17 C16 C5 109.32(19)
C16 C17 H17A 109.5
C16 C17 H17B 109.5
H17A C17 H17B 109.5
C16 C17 H17C 109.5
H17A C17 H17C 109.5
H17B C17 H17C 109.5
C16 C18 H18A 109.5
C16 C18 H18B 109.5
H18A C18 H18B 109.5
C16 C18 H18C 109.5
H18A C18 H18C 109.5
H18B C18 H18C 109.5
C16 C19 H19A 109.5
C16 C19 H19B 109.5
H19A C19 H19B 109.5
C16 C19 H19C 109.5
H19A C19 H19C 109.5
H19B C19 H19C 109.5
C21 C20 C23 107.87(18)
C21 C20 C22 108.38(19)
C23 C20 C22 109.2(2)
C21 C20 C10 111.94(17)
C23 C20 C10 109.67(17)
C22 C20 C10 109.72(17)
C20 C21 H21A 109.5
C20 C21 H21B 109.5
H21A C21 H21B 109.5
C20 C21 H21C 109.5
H21A C21 H21C 109.5
H21B C21 H21C 109.5
C20 C22 H22A 109.5
C20 C22 H22B 109.5
H22A C22 H22B 109.5
C20 C22 H22C 109.5
H22A C22 H22C 109.5
H22B C22 H22C 109.5
C20 C23 H23A 109.5
C20 C23 H23B 109.5
H23A C23 H23B 109.5
C20 C23 H23C 109.5
H23A C23 H23C 109.5
H23B C23 H23C 109.5
C25 C24 C29 118.3(2)
C25 C24 P1 122.48(16)
C29 C24 P1 119.25(16)
C26 C25 C24 120.5(2)
C26 C25 H25 119.7
C24 C25 H25 119.7
C25 C26 C27 120.6(2)
C25 C26 H26 119.7
C27 C26 H26 119.7
C28 C27 C26 119.5(2)
C28 C27 H27 120.2
C26 C27 H27 120.2
C29 C28 C27 119.9(2)
C29 C28 H28 120.1
C27 C28 H28 120.1
C28 C29 C24 121.1(2)
C28 C29 H29 119.4
C24 C29 H29 119.4
C35 C30 C31 119.37(19)
C35 C30 P1 117.18(15)
C31 C30 P1 123.41(16)
C30 C31 C32 119.8(2)
C30 C31 H31 120.1
C32 C31 H31 120.1
C33 C32 C31 120.4(2)
C33 C32 H32 119.8
C31 C32 H32 119.8
C32 C33 C34 120.1(2)
C32 C33 H33 119.9
C34 C33 H33 119.9
C35 C34 C33 119.9(2)
C35 C34 H34 120.1
C33 C34 H34 120.1
C30 C35 C34 120.4(2)
C30 C35 H35 119.8
C34 C35 H35 119.8
C37 C36 C41 118.4(2)
C37 C36 P2 122.80(17)
C41 C36 P2 118.80(16)
C36 C37 C38 120.6(2)
C36 C37 H37 119.7
C38 C37 H37 119.7
C39 C38 C37 120.4(2)
C39 C38 H38 119.8
C37 C38 H38 119.8
C38 C39 C40 119.9(2)
C38 C39 H39 120.1
C40 C39 H39 120.1
C39 C40 C41 119.9(2)
C39 C40 H40 120.1
C41 C40 H40 120.1
C40 C41 C36 120.8(2)
C40 C41 H41 119.6
C36 C41 H41 119.6
C43 C42 C47 119.12(19)
C43 C42 P2 120.22(16)
C47 C42 P2 120.58(15)
C42 C43 C44 120.3(2)
C42 C43 H43 119.8
C44 C43 H43 119.8
C45 C44 C43 120.0(2)
C45 C44 H44 120.0
C43 C44 H44 120.0
C44 C45 C46 120.4(2)
C44 C45 H45 119.8
C46 C45 H45 119.8
C45 C46 C47 120.0(2)
C45 C46 H46 120.0
C47 C46 H46 120.0
C46 C47 C42 120.2(2)
C46 C47 H47 119.9
C42 C47 H47 119.9

loop_
_geom_bond_atom_site_label_1
_geom_bond_atom_site_label_2
_geom_bond_distance
Ni N1 1.9339(17)
Ni P2 2.1384(6)
Ni P1 2.1403(6)
Ni H 1.40(3)
P1 C30 1.8210(19)
P1 C24 1.822(2)
P1 C14 1.8344(19)
P2 C42 1.812(2)
P2 C36 1.818(2)
P2 C15 1.832(2)
N1 C13 1.392(2)
N1 C2 1.396(3)
C2 C3 1.406(3)
C2 C7 1.414(3)
C3 C4 1.388(3)
C3 C15 1.504(3)
C4 C5 1.418(3)
C4 H4 0.9500
C5 C6 1.380(3)
C5 C16 1.541(3)
C6 C7 1.406(3)
C6 H6 0.9500
C7 C8 1.439(3)
C8 C9 1.400(3)
C8 C13 1.414(3)
C9 C10 1.388(3)
C9 H9 0.9500
C10 C11 1.411(3)
C10 C20 1.536(3)
C11 C12 1.389(3)
C11 H11 0.9500
C12 C13 1.415(3)
C12 C14 1.502(3)
C14 H14A 0.9900
C14 H14B 0.9900
C15 H15A 0.9900
C15 H15B 0.9900
C16 C18 1.516(4)
C16 C19 1.523(3)
C16 C17 1.537(3)
C17 H17A 0.9800
C17 H17B 0.9800
C17 H17C 0.9800
C18 H18A 0.9800
C18 H18B 0.9800
C18 H18C 0.9800
C19 H19A 0.9800
C19 H19B 0.9800
C19 H19C 0.9800
C20 C21 1.527(3)
C20 C23 1.532(3)
C20 C22 1.534(3)
C21 H21A 0.9800
C21 H21B 0.9800
C21 H21C 0.9800
C22 H22A 0.9800
C22 H22B 0.9800
C22 H22C 0.9800
C23 H23A 0.9800
C23 H23B 0.9800
C23 H23C 0.9800
C24 C25 1.394(3)
C24 C29 1.400(3)
C25 C26 1.379(3)
C25 H25 0.9500
C26 C27 1.390(4)
C26 H26 0.9500
C27 C28 1.384(4)
C27 H27 0.9500
C28 C29 1.381(3)
C28 H28 0.9500
C29 H29 0.9500
C30 C35 1.385(3)
C30 C31 1.392(3)
C31 C32 1.394(3)
C31 H31 0.9500
C32 C33 1.366(4)
C32 H32 0.9500
C33 C34 1.389(4)
C33 H33 0.9500
C34 C35 1.385(3)
C34 H34 0.9500
C35 H35 0.9500
C36 C37 1.377(3)
C36 C41 1.400(3)
C37 C38 1.391(3)
C37 H37 0.9500
C38 C39 1.372(4)
C38 H38 0.9500
C39 C40 1.380(3)
C39 H39 0.9500
C40 C41 1.384(3)
C40 H40 0.9500
C41 H41 0.9500
C42 C43 1.389(3)
C42 C47 1.397(3)
C43 C44 1.394(3)
C43 H43 0.9500
C44 C45 1.378(4)
C44 H44 0.9500
C45 C46 1.381(4)
C45 H45 0.9500
C46 C47 1.391(3)
C46 H46 0.9500
C47 H47 0.9500

loop_
_geom_torsion_atom_site_label_1
_geom_torsion_atom_site_label_2
_geom_torsion_atom_site_label_3
_geom_torsion_atom_site_label_4
_geom_torsion
N1 Ni P1 C30 -97.45(9)
P2 Ni P1 C30 93.73(11)
N1 Ni P1 C24 138.15(8)
P2 Ni P1 C24 -30.67(12)
N1 Ni P1 C14 18.40(8)
P2 Ni P1 C14 -150.42(10)
N1 Ni P2 C42 98.65(9)
P1 Ni P2 C42 -92.53(11)
N1 Ni P2 C36 -137.75(9)
P1 Ni P2 C36 31.07(12)
N1 Ni P2 C15 -18.18(9)
P1 Ni P2 C15 150.65(10)
P2 Ni N1 C13 -162.24(14)
P1 Ni N1 C13 20.83(15)
P2 Ni N1 C2 -21.95(15)
P1 Ni N1 C2 161.12(14)
C13 N1 C2 C3 -177.47(17)
Ni N1 C2 C3 36.1(3)
C13 N1 C2 C7 1.9(2)
Ni N1 C2 C7 -144.61(13)
N1 C2 C3 C4 -175.11(17)
C7 C2 C3 C4 5.6(3)
N1 C2 C3 C15 7.0(3)
C7 C2 C3 C15 -172.33(16)
C2 C3 C4 C5 -1.3(3)
C15 C3 C4 C5 176.64(17)
C3 C4 C5 C6 -3.5(3)
C3 C4 C5 C16 177.37(18)
C4 C5 C6 C7 4.0(3)
C16 C5 C6 C7 -176.99(18)
C5 C6 C7 C2 0.3(3)
C5 C6 C7 C8 176.29(19)
N1 C2 C7 C6 175.35(16)
C3 C2 C7 C6 -5.3(3)
N1 C2 C7 C8 -1.6(2)
C3 C2 C7 C8 177.80(16)
C6 C7 C8 C9 3.2(4)
C2 C7 C8 C9 179.62(19)
C6 C7 C8 C13 -175.77(19)
C2 C7 C8 C13 0.65(19)
C13 C8 C9 C10 -0.7(3)
C7 C8 C9 C10 -179.56(18)
C8 C9 C10 C11 -0.9(3)
C8 C9 C10 C20 -179.56(17)
C9 C10 C11 C12 1.1(3)
C20 C10 C11 C12 179.80(17)
C10 C11 C12 C13 0.4(3)
C10 C11 C12 C14 -176.49(17)
C2 N1 C13 C8 -1.4(2)
Ni N1 C13 C8 144.82(13)
C2 N1 C13 C12 177.66(17)
Ni N1 C13 C12 -36.1(3)
C9 C8 C13 N1 -178.63(16)
C7 C8 C13 N1 0.5(2)
C9 C8 C13 C12 2.2(3)
C7 C8 C13 C12 -178.69(15)
C11 C12 C13 N1 179.00(17)
C14 C12 C13 N1 -4.2(3)
C11 C12 C13 C8 -2.0(3)
C14 C12 C13 C8 174.84(16)
C11 C12 C14 P1 -133.59(15)
C13 C12 C14 P1 49.7(2)
C30 P1 C14 C12 70.44(15)
C24 P1 C14 C12 -179.05(13)
Ni P1 C14 C12 -51.12(14)
C4 C3 C15 P2 129.08(16)
C2 C3 C15 P2 -53.0(2)
C42 P2 C15 C3 -72.37(15)
C36 P2 C15 C3 179.98(13)
Ni P2 C15 C3 52.79(14)
C6 C5 C16 C18 -105.0(3)
C4 C5 C16 C18 74.0(3)
C6 C5 C16 C19 16.4(3)
C4 C5 C16 C19 -164.5(2)
C6 C5 C16 C17 134.3(2)
C4 C5 C16 C17 -46.7(3)
C9 C10 C20 C21 -6.8(3)
C11 C10 C20 C21 174.51(18)
C9 C10 C20 C23 -126.5(2)
C11 C10 C20 C23 54.8(2)
C9 C10 C20 C22 113.6(2)
C11 C10 C20 C22 -65.1(2)
C30 P1 C24 C25 106.97(18)
C14 P1 C24 C25 -2.5(2)
Ni P1 C24 C25 -124.91(16)
C30 P1 C24 C29 -74.14(18)
C14 P1 C24 C29 176.43(16)
Ni P1 C24 C29 53.98(18)
C29 C24 C25 C26 -0.3(3)
P1 C24 C25 C26 178.63(18)
C24 C25 C26 C27 1.3(4)
C25 C26 C27 C28 -1.1(4)
C26 C27 C28 C29 -0.1(4)
C27 C28 C29 C24 1.2(4)
C25 C24 C29 C28 -1.0(3)
P1 C24 C29 C28 -179.91(17)
C24 P1 C30 C35 165.95(16)
C14 P1 C30 C35 -84.34(17)
Ni P1 C30 C35 34.84(18)
C24 P1 C30 C31 -16.4(2)
C14 P1 C30 C31 93.36(18)
Ni P1 C30 C31 -147.46(16)
C35 C30 C31 C32 0.7(3)
P1 C30 C31 C32 -176.96(16)
C30 C31 C32 C33 0.2(3)
C31 C32 C33 C34 -0.6(3)
C32 C33 C34 C35 0.1(4)
C31 C30 C35 C34 -1.2(3)
P1 C30 C35 C34 176.61(18)
C33 C34 C35 C30 0.8(4)
C42 P2 C36 C37 -104.0(2)
C15 P2 C36 C37 3.6(2)
Ni P2 C36 C37 125.72(19)
C42 P2 C36 C41 74.61(18)
C15 P2 C36 C41 -177.75(17)
Ni P2 C36 C41 -55.66(18)
C41 C36 C37 C38 -1.0(4)
P2 C36 C37 C38 177.6(2)
C36 C37 C38 C39 -0.5(4)
C37 C38 C39 C40 1.3(4)
C38 C39 C40 C41 -0.5(4)
C39 C40 C41 C36 -1.1(4)
C37 C36 C41 C40 1.8(3)
P2 C36 C41 C40 -176.84(19)
C36 P2 C42 C43 -136.72(18)
C15 P2 C42 C43 114.37(18)
Ni P2 C42 C43 -6.0(2)
C36 P2 C42 C47 46.5(2)
C15 P2 C42 C47 -62.37(19)
Ni P2 C42 C47 177.29(15)
C47 C42 C43 C44 0.1(3)
P2 C42 C43 C44 -176.66(18)
C42 C43 C44 C45 0.4(4)
C43 C44 C45 C46 -0.9(4)
C44 C45 C46 C47 0.8(4)
C45 C46 C47 C42 -0.2(4)
C43 C42 C47 C46 -0.3(3)
P2 C42 C47 C46 176.52(19)

loop_
_platon_squeeze_void_nr
_platon_squeeze_void_average_x
_platon_squeeze_void_average_y
_platon_squeeze_void_average_z
_platon_squeeze_void_volume
_platon_squeeze_void_count_electrons
_platon_squeeze_void_content
1 -0.041 -0.041 0.459 411 130 thf
2 0.372 0.558 0.510 12 0 ' '
3 0.472 0.986 0.444 6 0 ' '
4 0.536 0.018 0.572 6 0 ' '
5 0.627 0.442 0.490 12 0 ' '
